data_7249277
loop_
_publ_author_name
'Mei, Zhen-Zhong'
'Wang, Hong-Yu'
'Ren, Chao'
'Yang, Ying'
'Gu, Jin-Zhong'

_publ_section_title
;
 Hydrothermal synthesis, structures, and catalytic performance of five
 coordination compounds driven by 5-aminoisophthalic acid
;
_journal_issue 38
_journal_name_full 'RSC Advances'
_journal_page_first 28160
_journal_page_last 28167
_journal_paper_doi 10.1039/D4RA05352D
_journal_volume 14
_journal_year 2024
_chemical_formula_sum 'C14 H11 Cd N5 O4'
_chemical_formula_weight 425.68
_space_group_crystal_system triclinic
_space_group_IT_number 2
_space_group_name_Hall '-P 1'
_space_group_name_H-M_alt 'P -1'
_atom_sites_solution_hydrogens geom
_audit_creation_method SHELXL-2014/7
_audit_update_record
;
2024-07-03 deposited with the CCDC.	2024-08-21 downloaded from the CCDC.
;
_cell_angle_alpha 83.7430(10)
_cell_angle_beta 77.408(2)
_cell_angle_gamma 81.2660(10)
_cell_formula_units_Z 2
_cell_length_a 7.89650(10)
_cell_length_b 8.16800(10)
_cell_length_c 11.4250(2)
_cell_measurement_reflns_used 7306
_cell_measurement_temperature 285(2)
_cell_measurement_theta_max 67.993
_cell_measurement_theta_min 5.497
_cell_volume 708.630(18)
_computing_cell_refinement 'Bruker SAINT'
_computing_data_collection 'Bruker APEX2'
_computing_data_reduction 'Bruker SAINT'
_computing_molecular_graphics 'Bruker SHELXTL'
_computing_publication_material 'Bruker SHELXTL'
_computing_structure_refinement 'SHELXL-2014/7 (Sheldrick, 2014)'
_computing_structure_solution 'SHELXL-2014/7 (Sheldrick, 2014)'
_diffrn_ambient_temperature 285(2)
_diffrn_measured_fraction_theta_full 0.997
_diffrn_measured_fraction_theta_max 0.997
_diffrn_measurement_device_type 'Bruker APE-II CCD'
_diffrn_measurement_method '\f and \w scans'
_diffrn_radiation_type CuK\a
_diffrn_radiation_wavelength 1.54184
_diffrn_reflns_av_R_equivalents 0.0291
_diffrn_reflns_av_unetI/netI 0.0298
_diffrn_reflns_Laue_measured_fraction_full 0.997
_diffrn_reflns_Laue_measured_fraction_max 0.997
_diffrn_reflns_limit_h_max 9
_diffrn_reflns_limit_h_min -9
_diffrn_reflns_limit_k_max 8
_diffrn_reflns_limit_k_min -9
_diffrn_reflns_limit_l_max 13
_diffrn_reflns_limit_l_min -13
_diffrn_reflns_number 7306
_diffrn_reflns_point_group_measured_fraction_full 0.997
_diffrn_reflns_point_group_measured_fraction_max 0.997
_diffrn_reflns_theta_full 67.684
_diffrn_reflns_theta_max 67.993
_diffrn_reflns_theta_min 5.497
_diffrn_source 'fine-focus sealed tube'
_exptl_absorpt_coefficient_mu 12.657
_exptl_absorpt_correction_T_max 0.631
_exptl_absorpt_correction_T_min 0.517
_exptl_absorpt_correction_type multi-scan
_exptl_absorpt_process_details SADABS
_exptl_crystal_colour colourless
_exptl_crystal_density_diffrn 1.995
_exptl_crystal_description block
_exptl_crystal_F_000 420
_exptl_crystal_size_max 0.060
_exptl_crystal_size_mid 0.040
_exptl_crystal_size_min 0.040
_exptl_transmission_factor_max 0.603
_exptl_transmission_factor_min 0.572
_refine_diff_density_max 0.466
_refine_diff_density_min -0.568
_refine_diff_density_rms 0.077
_refine_ls_extinction_method none
_refine_ls_goodness_of_fit_ref 1.037
_refine_ls_hydrogen_treatment constr
_refine_ls_matrix_type full
_refine_ls_number_parameters 217
_refine_ls_number_reflns 2577
_refine_ls_number_restraints 0
_refine_ls_restrained_S_all 1.037
_refine_ls_R_factor_all 0.0237
_refine_ls_R_factor_gt 0.0226
_refine_ls_shift/su_max 0.001
_refine_ls_shift/su_mean 0.000
_refine_ls_structure_factor_coef Fsqd
_refine_ls_weighting_details 'w=1/[\s^2^(Fo^2^)+(0.0318P)^2^+0.3436P] where P=(Fo^2^+2Fc^2^)/3'
_refine_ls_weighting_scheme calc
_refine_ls_wR_factor_gt 0.0579
_refine_ls_wR_factor_ref 0.0584
_reflns_Friedel_coverage 0.000
_reflns_number_gt 2463
_reflns_number_total 2577
_reflns_threshold_expression 'I > 2\s(I)'
_cod_data_source_file d4ra05352d2.cif
_cod_data_source_block 613-10Cd-1_auto
_cod_original_cell_volume 708.630(19)
_cod_database_code 7249277
_shelx_shelxl_version_number 2014/7
_shelx_space_group_comment
;
The symmetry employed for this shelxl refinement is uniquely defined
by the following loop, which should always be used as a source of
symmetry information in preference to the above space-group names.
They are only intended as comments.
;
_shelx_estimated_absorpt_t_min 0.517
_shelx_estimated_absorpt_t_max 0.631

loop_
_space_group_symop_operation_xyz
'x, y, z'
'-x, -y, -z'

loop_
_atom_site_label
_atom_site_type_symbol
_atom_site_fract_x
_atom_site_fract_y
_atom_site_fract_z
_atom_site_U_iso_or_equiv
_atom_site_adp_type
_atom_site_occupancy
_atom_site_site_symmetry_order
_atom_site_calc_flag
_atom_site_refinement_flags_posn
_atom_site_refinement_flags_adp
_atom_site_refinement_flags_occupancy
_atom_site_disorder_assembly
_atom_site_disorder_group
Cd1 Cd 0.36398(2) 0.95507(2) 0.20830(2) 0.02617(8) Uani 1 1 d . . . . .
N1 N 1.3123(3) 0.8343(3) 0.0449(2) 0.0266(5) Uani 1 1 d . . . . .
H1A H 1.2752 0.9143 -0.0066 0.032 Uiso 1 1 calc R U . . .
H1B H 1.4125 0.7806 0.0071 0.032 Uiso 1 1 calc R U . . .
N2 N 0.2271(3) 0.8249(3) 0.3793(2) 0.0366(6) Uani 1 1 d . . . . .
N3 N 0.1293(4) 0.8063(4) 0.5755(3) 0.0456(7) Uani 1 1 d . . . . .
H1 H 0.1060 0.8290 0.6495 0.055 Uiso 1 1 calc R U . . .
N4 N 0.2957(4) 1.1331(4) 0.5710(3) 0.0502(7) Uani 1 1 d . . . . .
H2 H 0.2603 1.1048 0.6461 0.060 Uiso 1 1 calc R U . . .
N5 N 0.3509(4) 1.1256(3) 0.3741(2) 0.0395(6) Uani 1 1 d . . . . .
O1 O 0.5795(3) 0.6482(3) 0.1956(2) 0.0401(5) Uani 1 1 d . . . . .
O2 O 0.6576(3) 0.9008(2) 0.1742(2) 0.0343(5) Uani 1 1 d . . . . .
O3 O 1.3356(3) 0.2117(2) 0.10712(19) 0.0333(5) Uani 1 1 d . . . . .
O4 O 1.0693(3) 0.1596(2) 0.19729(19) 0.0335(5) Uani 1 1 d . . . . .
C1 C 0.6927(4) 0.7429(4) 0.1727(3) 0.0270(6) Uani 1 1 d . . . . .
C2 C 0.8834(3) 0.6739(3) 0.1456(2) 0.0239(5) Uani 1 1 d . . . . .
C3 C 0.9364(3) 0.5035(3) 0.1576(2) 0.0239(5) Uani 1 1 d . . . . .
H3 H 0.8535 0.4306 0.1827 0.029 Uiso 1 1 calc R U . . .
C4 C 1.1130(4) 0.4426(3) 0.1321(2) 0.0248(5) Uani 1 1 d . . . . .
C5 C 1.1751(4) 0.2590(3) 0.1461(2) 0.0268(6) Uani 1 1 d . . . . .
C6 C 1.2376(3) 0.5517(3) 0.0934(3) 0.0257(6) Uani 1 1 d . . . . .
H6 H 1.3560 0.5104 0.0766 0.031 Uiso 1 1 calc R U . . .
C7 C 1.1857(3) 0.7209(3) 0.0800(2) 0.0236(5) Uani 1 1 d . . . . .
C8 C 1.0087(3) 0.7818(3) 0.1076(3) 0.0250(5) Uani 1 1 d . . . . .
H8 H 0.9736 0.8958 0.1005 0.030 Uiso 1 1 calc R U . . .
C9 C 0.1519(5) 0.6833(5) 0.4116(3) 0.0509(9) Uani 1 1 d . . . . .
H9 H 0.1440 0.6066 0.3592 0.061 Uiso 1 1 calc R U . . .
C10 C 0.0903(6) 0.6715(5) 0.5321(4) 0.0572(10) Uani 1 1 d . . . . .
H10 H 0.0322 0.5869 0.5767 0.069 Uiso 1 1 calc R U . . .
C11 C 0.2115(4) 0.8981(4) 0.4805(3) 0.0368(7) Uani 1 1 d . . . . .
C12 C 0.2840(4) 1.0504(4) 0.4776(3) 0.0373(7) Uani 1 1 d . . . . .
C13 C 0.3754(6) 1.2716(5) 0.5233(4) 0.0542(10) Uani 1 1 d . . . . .
H13 H 0.4012 1.3523 0.5657 0.065 Uiso 1 1 calc R U . . .
C14 C 0.4084(5) 1.2664(4) 0.4022(4) 0.0493(9) Uani 1 1 d . . . . .
H14 H 0.4612 1.3448 0.3466 0.059 Uiso 1 1 calc R U . . .

loop_
_atom_site_aniso_label
_atom_site_aniso_U_11
_atom_site_aniso_U_22
_atom_site_aniso_U_33
_atom_site_aniso_U_23
_atom_site_aniso_U_13
_atom_site_aniso_U_12
Cd1 0.02213(12) 0.02459(12) 0.02833(13) 0.00002(8) -0.00057(8) -0.00045(8)
N1 0.0226(11) 0.0244(11) 0.0297(13) -0.0001(9) -0.0004(9) -0.0021(9)
N2 0.0375(14) 0.0355(14) 0.0305(14) 0.0032(11) 0.0020(11) -0.0025(11)
N3 0.0436(16) 0.0563(18) 0.0304(14) 0.0011(13) 0.0020(12) -0.0035(14)
N4 0.065(2) 0.0506(17) 0.0361(16) -0.0116(13) -0.0154(14) 0.0032(15)
N5 0.0397(15) 0.0424(15) 0.0357(15) -0.0057(12) -0.0082(12) -0.0008(12)
O1 0.0216(10) 0.0413(12) 0.0550(14) -0.0013(10) -0.0036(9) -0.0047(9)
O2 0.0229(10) 0.0287(10) 0.0480(13) -0.0060(9) -0.0045(9) 0.0051(8)
O3 0.0283(10) 0.0249(10) 0.0380(12) 0.0010(8) 0.0048(9) 0.0049(8)
O4 0.0360(11) 0.0235(10) 0.0366(12) 0.0001(8) 0.0018(9) -0.0058(8)
C1 0.0213(13) 0.0329(15) 0.0254(14) -0.0028(11) -0.0044(11) 0.0006(11)
C2 0.0205(13) 0.0257(13) 0.0245(14) -0.0036(10) -0.0034(10) -0.0010(10)
C3 0.0227(13) 0.0258(13) 0.0224(13) -0.0027(10) -0.0023(10) -0.0033(10)
C4 0.0287(14) 0.0235(13) 0.0204(13) -0.0024(10) -0.0023(10) -0.0019(11)
C5 0.0324(15) 0.0239(13) 0.0223(14) -0.0027(11) -0.0038(11) 0.0000(11)
C6 0.0208(13) 0.0251(13) 0.0275(14) -0.0022(11) -0.0002(11) 0.0021(10)
C7 0.0217(13) 0.0229(13) 0.0251(14) -0.0013(10) -0.0027(10) -0.0032(10)
C8 0.0242(13) 0.0197(12) 0.0290(14) -0.0002(10) -0.0042(11) 0.0011(10)
C9 0.064(2) 0.044(2) 0.042(2) -0.0014(16) -0.0001(17) -0.0174(18)
C10 0.065(3) 0.059(2) 0.042(2) 0.0068(18) 0.0058(18) -0.023(2)
C11 0.0320(16) 0.0433(18) 0.0296(16) -0.0006(13) -0.0025(12) 0.0048(13)
C12 0.0356(16) 0.0402(17) 0.0341(17) -0.0055(13) -0.0087(13) 0.0055(13)
C13 0.066(3) 0.049(2) 0.054(2) -0.0168(18) -0.0235(19) 0.0008(18)
C14 0.053(2) 0.0418(19) 0.056(2) -0.0055(16) -0.0161(18) -0.0049(16)

loop_
_atom_type_symbol
_atom_type_description
_atom_type_scat_dispersion_real
_atom_type_scat_dispersion_imag
_atom_type_scat_source
C C 0.0181 0.0091 'International Tables Vol C Tables 4.2.6.8 and 6.1.1.4'
H H 0.0000 0.0000 'International Tables Vol C Tables 4.2.6.8 and 6.1.1.4'
Cd Cd 0.1185 4.6533 'International Tables Vol C Tables 4.2.6.8 and 6.1.1.4'
N N 0.0311 0.0180 'International Tables Vol C Tables 4.2.6.8 and 6.1.1.4'
O O 0.0492 0.0322 'International Tables Vol C Tables 4.2.6.8 and 6.1.1.4'

loop_
_geom_angle_atom_site_label_1
_geom_angle_atom_site_label_2
_geom_angle_atom_site_label_3
_geom_angle
_geom_angle_site_symmetry_1
_geom_angle_site_symmetry_3
_geom_angle_publ_flag
O2 Cd1 N2 114.04(9) . . ?
O2 Cd1 O3 99.45(7) . 1_465 ?
N2 Cd1 O3 137.41(8) . 1_465 ?
O2 Cd1 N1 99.62(8) . 1_455 ?
N2 Cd1 N1 108.28(9) . 1_455 ?
O3 Cd1 N1 90.25(8) 1_465 1_455 ?
O2 Cd1 N5 92.92(8) . . ?
N2 Cd1 N5 72.01(9) . . ?
O3 Cd1 N5 81.12(9) 1_465 . ?
N1 Cd1 N5 165.82(9) 1_455 . ?
C7 N1 Cd1 112.82(17) . 1_655 ?
C7 N1 H1A 109.0 . . ?
Cd1 N1 H1A 109.0 1_655 . ?
C7 N1 H1B 109.0 . . ?
Cd1 N1 H1B 109.0 1_655 . ?
H1A N1 H1B 107.8 . . ?
C11 N2 C9 106.2(3) . . ?
C11 N2 Cd1 116.6(2) . . ?
C9 N2 Cd1 137.2(2) . . ?
C11 N3 C10 107.1(3) . . ?
C11 N3 H1 126.4 . . ?
C10 N3 H1 126.4 . . ?
C12 N4 C13 107.1(3) . . ?
C12 N4 H2 126.5 . . ?
C13 N4 H2 126.5 . . ?
C12 N5 C14 105.7(3) . . ?
C12 N5 Cd1 110.9(2) . . ?
C14 N5 Cd1 142.7(2) . . ?
C1 O2 Cd1 105.56(16) . . ?
C5 O3 Cd1 100.24(16) . 1_645 ?
O1 C1 O2 123.4(3) . . ?
O1 C1 C2 120.2(3) . . ?
O2 C1 C2 116.3(2) . . ?
C3 C2 C8 119.6(2) . . ?
C3 C2 C1 120.9(2) . . ?
C8 C2 C1 119.5(2) . . ?
C4 C3 C2 119.9(2) . . ?
C4 C3 H3 120.0 . . ?
C2 C3 H3 120.0 . . ?
C3 C4 C6 120.1(2) . . ?
C3 C4 C5 121.3(2) . . ?
C6 C4 C5 118.6(2) . . ?
O4 C5 O3 122.5(3) . . ?
O4 C5 C4 120.1(2) . . ?
O3 C5 C4 117.4(2) . . ?
C7 C6 C4 120.3(2) . . ?
C7 C6 H6 119.9 . . ?
C4 C6 H6 119.9 . . ?
C6 C7 C8 119.5(2) . . ?
C6 C7 N1 120.8(2) . . ?
C8 C7 N1 119.7(2) . . ?
C7 C8 C2 120.7(2) . . ?
C7 C8 H8 119.7 . . ?
C2 C8 H8 119.7 . . ?
C10 C9 N2 109.3(3) . . ?
C10 C9 H9 125.4 . . ?
N2 C9 H9 125.4 . . ?
C9 C10 N3 107.1(3) . . ?
C9 C10 H10 126.5 . . ?
N3 C10 H10 126.5 . . ?
N2 C11 N3 110.3(3) . . ?
N2 C11 C12 120.2(3) . . ?
N3 C11 C12 129.5(3) . . ?
N5 C12 N4 111.6(3) . . ?
N5 C12 C11 120.0(3) . . ?
N4 C12 C11 128.4(3) . . ?
C14 C13 N4 106.2(3) . . ?
C14 C13 H13 126.9 . . ?
N4 C13 H13 126.9 . . ?
C13 C14 N5 109.4(3) . . ?
C13 C14 H14 125.3 . . ?
N5 C14 H14 125.3 . . ?

loop_
_geom_bond_atom_site_label_1
_geom_bond_atom_site_label_2
_geom_bond_distance
_geom_bond_site_symmetry_2
_geom_bond_publ_flag
Cd1 O2 2.2484(19) . ?
Cd1 N2 2.257(2) . ?
Cd1 O3 2.2849(19) 1_465 ?
Cd1 N1 2.341(2) 1_455 ?
Cd1 N5 2.447(3) . ?
N1 C7 1.430(3) . ?
N1 Cd1 2.341(2) 1_655 ?
N1 H1A 0.8900 . ?
N1 H1B 0.8900 . ?
N2 C11 1.332(4) . ?
N2 C9 1.359(4) . ?
N3 C11 1.351(4) . ?
N3 C10 1.357(5) . ?
N3 H1 0.8600 . ?
N4 C12 1.350(4) . ?
N4 C13 1.380(5) . ?
N4 H2 0.8600 . ?
N5 C12 1.312(4) . ?
N5 C14 1.390(4) . ?
O1 C1 1.237(3) . ?
O2 C1 1.279(3) . ?
O3 C5 1.263(3) . ?
O3 Cd1 2.2849(19) 1_645 ?
O4 C5 1.260(3) . ?
C1 C2 1.503(4) . ?
C2 C3 1.392(4) . ?
C2 C8 1.393(4) . ?
C3 C4 1.385(4) . ?
C3 H3 0.9300 . ?
C4 C6 1.396(4) . ?
C4 C5 1.508(4) . ?
C6 C7 1.382(4) . ?
C6 H6 0.9300 . ?
C7 C8 1.389(4) . ?
C8 H8 0.9300 . ?
C9 C10 1.354(5) . ?
C9 H9 0.9300 . ?
C10 H10 0.9300 . ?
C11 C12 1.441(5) . ?
C13 C14 1.355(6) . ?
C13 H13 0.9300 . ?
C14 H14 0.9300 . ?

loop_
_geom_hbond_atom_site_label_D
_geom_hbond_atom_site_label_H
_geom_hbond_atom_site_label_A
_geom_hbond_distance_DH
_geom_hbond_distance_HA
_geom_hbond_distance_DA
_geom_hbond_angle_DHA
_geom_hbond_site_symmetry_A
N4 H2 O2 0.86 2.28 2.991(4) 140.4 2_676
N3 H1 O4 0.86 1.98 2.743(4) 147.0 2_666
N1 H1B O3 0.89 2.13 2.934(3) 149.3 2_865
N1 H1A O2 0.89 2.32 3.118(3) 148.6 2_775
N1 H1A O2 0.89 2.32 3.118(3) 148.6 2_775
N1 H1B O3 0.89 2.13 2.934(3) 149.3 2_865
N3 H1 O4 0.86 1.98 2.743(4) 147.0 2_666
N4 H2 O2 0.86 2.28 2.991(4) 140.4 2_676

loop_
_geom_torsion_atom_site_label_1
_geom_torsion_atom_site_label_2
_geom_torsion_atom_site_label_3
_geom_torsion_atom_site_label_4
_geom_torsion
_geom_torsion_site_symmetry_1
_geom_torsion_site_symmetry_2
_geom_torsion_site_symmetry_3
_geom_torsion_site_symmetry_4
_geom_torsion_publ_flag
Cd1 O2 C1 O1 -4.9(3) . . . . ?
Cd1 O2 C1 C2 177.31(19) . . . . ?
O1 C1 C2 C3 -6.6(4) . . . . ?
O2 C1 C2 C3 171.2(3) . . . . ?
O1 C1 C2 C8 173.2(3) . . . . ?
O2 C1 C2 C8 -9.0(4) . . . . ?
C8 C2 C3 C4 0.2(4) . . . . ?
C1 C2 C3 C4 180.0(2) . . . . ?
C2 C3 C4 C6 -0.5(4) . . . . ?
C2 C3 C4 C5 179.0(2) . . . . ?
Cd1 O3 C5 O4 -17.1(3) 1_645 . . . ?
Cd1 O3 C5 C4 161.5(2) 1_645 . . . ?
C3 C4 C5 O4 -10.0(4) . . . . ?
C6 C4 C5 O4 169.6(3) . . . . ?
C3 C4 C5 O3 171.5(3) . . . . ?
C6 C4 C5 O3 -9.0(4) . . . . ?
C3 C4 C6 C7 -0.2(4) . . . . ?
C5 C4 C6 C7 -179.7(3) . . . . ?
C4 C6 C7 C8 1.2(4) . . . . ?
C4 C6 C7 N1 177.5(3) . . . . ?
Cd1 N1 C7 C6 -98.5(3) 1_655 . . . ?
Cd1 N1 C7 C8 77.8(3) 1_655 . . . ?
C6 C7 C8 C2 -1.6(4) . . . . ?
N1 C7 C8 C2 -177.9(3) . . . . ?
C3 C2 C8 C7 0.9(4) . . . . ?
C1 C2 C8 C7 -178.9(2) . . . . ?
C11 N2 C9 C10 0.3(4) . . . . ?
Cd1 N2 C9 C10 179.7(3) . . . . ?
N2 C9 C10 N3 -0.7(5) . . . . ?
C11 N3 C10 C9 0.8(5) . . . . ?
C9 N2 C11 N3 0.2(4) . . . . ?
Cd1 N2 C11 N3 -179.3(2) . . . . ?
C9 N2 C11 C12 178.0(3) . . . . ?
Cd1 N2 C11 C12 -1.5(4) . . . . ?
C10 N3 C11 N2 -0.7(4) . . . . ?
C10 N3 C11 C12 -178.1(4) . . . . ?
C14 N5 C12 N4 -0.4(4) . . . . ?
Cd1 N5 C12 N4 172.4(2) . . . . ?
C14 N5 C12 C11 179.9(3) . . . . ?
Cd1 N5 C12 C11 -7.2(4) . . . . ?
C13 N4 C12 N5 0.3(4) . . . . ?
C13 N4 C12 C11 179.8(3) . . . . ?
N2 C11 C12 N5 6.4(5) . . . . ?
N3 C11 C12 N5 -176.3(3) . . . . ?
N2 C11 C12 N4 -173.1(3) . . . . ?
N3 C11 C12 N4 4.2(6) . . . . ?
C12 N4 C13 C14 0.0(4) . . . . ?
N4 C13 C14 N5 -0.3(4) . . . . ?
C12 N5 C14 C13 0.5(4) . . . . ?
Cd1 N5 C14 C13 -168.4(3) . . . . ?
